data_7031477
loop_
_publ_author_name
'Francos, J.'
'Fleming, B. J.'
'Garc\'ia-\'Alvarez, P'
'Kennedy, A. R.'
'Reilly, K.'
'Robertson, G. M.'
'Robertson, S. D.'
'O'Hara, C T'

_publ_section_title
;
 Complexity in seemingly simple sodium magnesiate systems.
;
_journal_issue 38
_journal_name_full 'Dalton transactions (Cambridge, England : 2003)'
_journal_page_first 14424
_journal_page_last 14431
_journal_paper_doi 10.1039/c4dt00921e
_journal_volume 43
_journal_year 2014
_chemical_formula_sum 'C26 H70 Mg N4 Na2 Si4'
_chemical_formula_weight 621.51
_chemical_name_systematic
; 
 ? 
;
_space_group_IT_number 14
_symmetry_cell_setting monoclinic
_symmetry_space_group_name_Hall '-P 2yn'
_symmetry_space_group_name_H-M 'P 1 21/n 1'
_atom_sites_solution_hydrogens geom
_atom_sites_solution_primary direct
_atom_sites_solution_secondary difmap
_audit_creation_method SHELXL-97
_cell_angle_alpha 90.00
_cell_angle_beta 93.215(2)
_cell_angle_gamma 90.00
_cell_formula_units_Z 4
_cell_length_a 9.2182(2)
_cell_length_b 22.7925(6)
_cell_length_c 19.7071(5)
_cell_measurement_reflns_used 8367
_cell_measurement_temperature 123(2)
_cell_measurement_theta_max 30.1117
_cell_measurement_theta_min 2.9787
_cell_volume 4134.06(18)
_computing_structure_refinement 'SHELXL-97 (Sheldrick, 1997)'
_computing_structure_solution 'SHELXS-97 (Sheldrick, 1990)'
_diffrn_ambient_temperature 123(2)
_diffrn_measured_fraction_theta_full 0.998
_diffrn_measured_fraction_theta_max 0.999
_diffrn_measurement_device_type 'omega scans'
_diffrn_measurement_method 'Oxford Diffraction Xcalibur E'
_diffrn_radiation_monochromator graphite
_diffrn_radiation_source 'fine-focus sealed tube'
_diffrn_radiation_type MoK\a
_diffrn_radiation_wavelength 0.71073
_diffrn_reflns_av_R_equivalents 0.0438
_diffrn_reflns_av_sigmaI/netI 0.0677
_diffrn_reflns_limit_h_max 10
_diffrn_reflns_limit_h_min -11
_diffrn_reflns_limit_k_max 29
_diffrn_reflns_limit_k_min -29
_diffrn_reflns_limit_l_max 25
_diffrn_reflns_limit_l_min -25
_diffrn_reflns_number 25085
_diffrn_reflns_theta_full 27.00
_diffrn_reflns_theta_max 27.50
_diffrn_reflns_theta_min 2.98
_exptl_absorpt_coefficient_mu 0.199
_exptl_absorpt_correction_T_max 1.00000
_exptl_absorpt_correction_T_min 0.89922
_exptl_absorpt_correction_type multi-scan
_exptl_absorpt_process_details
;
CrysAlisPro, Oxford Diffraction Ltd.,
Version 1.171.34.40 (release 27-08-2010 CrysAlis171 .NET)
(compiled Aug 27 2010,11:50:40)
Empirical absorption correction using spherical harmonics,
 implemented in SCALE3 ABSPACK scaling algorithm.
;
_exptl_crystal_colour colourless
_exptl_crystal_density_diffrn 0.999
_exptl_crystal_density_method 'not measured'
_exptl_crystal_description Plates
_exptl_crystal_F_000 1376
_exptl_crystal_size_max 0.4
_exptl_crystal_size_mid 0.1
_exptl_crystal_size_min 0.05
_refine_diff_density_max 0.374
_refine_diff_density_min -0.350
_refine_diff_density_rms 0.052
_refine_ls_extinction_method none
_refine_ls_goodness_of_fit_ref 1.016
_refine_ls_hydrogen_treatment mixed
_refine_ls_matrix_type full
_refine_ls_number_parameters 419
_refine_ls_number_reflns 9466
_refine_ls_number_restraints 100
_refine_ls_restrained_S_all 1.013
_refine_ls_R_factor_all 0.0919
_refine_ls_R_factor_gt 0.0501
_refine_ls_shift/su_max 0.001
_refine_ls_shift/su_mean 0.000
_refine_ls_structure_factor_coef Fsqd
_refine_ls_weighting_details 'calc w=1/[\s^2^(Fo^2^)+(0.0525P)^2^+0.6218P] where P=(Fo^2^+2Fc^2^)/3'
_refine_ls_weighting_scheme calc
_refine_ls_wR_factor_gt 0.1064
_refine_ls_wR_factor_ref 0.1223
_reflns_number_gt 6276
_reflns_number_total 9466
_reflns_threshold_expression >2sigma(I)
_cod_data_source_file c4dt00921e2.cif
_cod_data_source_block shelxl2
_cod_depositor_comments
;
The following automatic conversions were performed:

'_symmetry_cell_setting' value 'Monoclinic' changed to 'monoclinic'
according to
/usr/data/users/saulius/crontab/automatic-downloads/rss-feeds/RSC/lib/dictionaries/cif_core.dic
dictionary named 'cif_core.dic' version 2.4.2 from 2011-04-26.

Automatic conversion script
Id: cif_fix_values 2281 2013-09-26 08:29:07Z andrius 

 Adding full bibliography for 7031474--7031478.cif.
;
_cod_original_sg_symbol_H-M 'P 21/n'
_cod_database_code 7031477

loop_
_symmetry_equiv_pos_as_xyz
'x, y, z'
'-x+1/2, y+1/2, -z+1/2'
'-x, -y, -z'
'x-1/2, -y-1/2, z-1/2'

loop_
_atom_site_label
_atom_site_type_symbol
_atom_site_fract_x
_atom_site_fract_y
_atom_site_fract_z
_atom_site_U_iso_or_equiv
_atom_site_adp_type
_atom_site_occupancy
_atom_site_symmetry_multiplicity
_atom_site_calc_flag
_atom_site_refinement_flags
_atom_site_disorder_assembly
_atom_site_disorder_group
Mg1 Mg 1.01066(7) -0.09995(3) 0.79536(3) 0.02098(16) Uani 1 1 d . . .
Na1 Na 0.71002(9) 0.21011(3) 0.69368(4) 0.0264(2) Uani 1 1 d . . .
Na2 Na 0.81627(10) 0.08612(4) 0.71357(4) 0.0299(2) Uani 1 1 d . A .
Si1 Si 0.69639(7) 0.14225(3) 0.55177(3) 0.03126(16) Uani 1 1 d . A .
Si2 Si 1.00447(7) 0.15116(3) 0.60513(3) 0.03248(16) Uani 1 1 d . . .
Si3 Si 0.55920(7) 0.11310(3) 0.81427(3) 0.02775(15) Uani 1 1 d . . .
Si4 Si 0.82458(7) 0.18443(3) 0.84868(3) 0.02751(15) Uani 1 1 d . A .
N1 N 1.2007(2) -0.12442(8) 0.73775(10) 0.0324(4) Uani 1 1 d . . .
N2 N 1.1817(2) -0.07461(8) 0.87321(9) 0.0337(5) Uani 1 1 d . . .
N3 N 0.70875(18) 0.14970(7) 0.79277(8) 0.0232(4) Uani 1 1 d . A .
N4 N 0.82421(18) 0.14803(8) 0.61628(8) 0.0241(4) Uani 1 1 d . A .
C1 C 0.6003(3) 0.32147(10) 0.67614(12) 0.0296(5) Uani 1 1 d D . .
C2 C 0.6809(5) 0.32468(18) 0.6087(2) 0.0309(11) Uani 0.587(5) 1 d PD A 1
H2A H 0.7500 0.2915 0.6074 0.037 Uiso 0.587(5) 1 calc PR A 1
H2B H 0.6090 0.3202 0.5699 0.037 Uiso 0.587(5) 1 calc PR A 1
C3 C 0.7631(5) 0.3814(2) 0.6007(2) 0.0398(12) Uani 0.587(5) 1 d PD A 1
H3A H 0.8347 0.3861 0.6397 0.048 Uiso 0.587(5) 1 calc PR A 1
H3B H 0.6941 0.4146 0.6015 0.048 Uiso 0.587(5) 1 calc PR A 1
C4 C 0.8431(13) 0.3839(7) 0.5343(6) 0.049(3) Uani 0.587(5) 1 d PD A 1
H4A H 0.9201 0.3543 0.5356 0.073 Uiso 0.587(5) 1 calc PR A 1
H4B H 0.8859 0.4229 0.5294 0.073 Uiso 0.587(5) 1 calc PR A 1
H4C H 0.7742 0.3762 0.4957 0.073 Uiso 0.587(5) 1 calc PR A 1
C5 C 0.9042(3) -0.02482(10) 0.74910(12) 0.0307(5) Uani 1 1 d DU . .
C6 C 0.8340(5) -0.03506(19) 0.6786(2) 0.0347(11) Uani 0.587(5) 1 d PDU A 1
H6A H 0.9102 -0.0404 0.6457 0.042 Uiso 0.587(5) 1 calc PR A 1
H6B H 0.7749 -0.0005 0.6644 0.042 Uiso 0.587(5) 1 calc PR A 1
C7 C 0.7376(6) -0.0896(2) 0.6790(3) 0.0467(14) Uani 0.587(5) 1 d PDU A 1
H7A H 0.7998 -0.1249 0.6845 0.056 Uiso 0.587(5) 1 calc PR A 1
H7B H 0.6758 -0.0876 0.7184 0.056 Uiso 0.587(5) 1 calc PR A 1
C8 C 0.6413(16) -0.0956(7) 0.6144(8) 0.069(3) Uani 0.587(5) 1 d PDU A 1
H8A H 0.5718 -0.0630 0.6113 0.103 Uiso 0.587(5) 1 calc PR A 1
H8B H 0.5883 -0.1328 0.6152 0.103 Uiso 0.587(5) 1 calc PR A 1
H8C H 0.7014 -0.0948 0.5750 0.103 Uiso 0.587(5) 1 calc PR A 1
C9 C 1.3147(3) -0.07143(13) 0.83448(14) 0.0509(8) Uani 1 1 d . . .
H9A H 1.4011 -0.0709 0.8667 0.061 Uiso 1 1 calc R . .
H9B H 1.3140 -0.0344 0.8082 0.061 Uiso 1 1 calc R . .
C10 C 1.3261(3) -0.12200(14) 0.78696(14) 0.0521(8) Uani 1 1 d . . .
H10A H 1.4163 -0.1183 0.7623 0.063 Uiso 1 1 calc R . .
H10B H 1.3318 -0.1590 0.8133 0.063 Uiso 1 1 calc R . .
C11 C 1.2219(3) -0.08399(12) 0.68078(12) 0.0452(7) Uani 1 1 d . . .
H11A H 1.2342 -0.0439 0.6982 0.068 Uiso 1 1 calc R . .
H11B H 1.1369 -0.0856 0.6487 0.068 Uiso 1 1 calc R . .
H11C H 1.3088 -0.0956 0.6576 0.068 Uiso 1 1 calc R . .
C12 C 1.1834(3) -0.18451(11) 0.71065(14) 0.0513(7) Uani 1 1 d . . .
H12A H 1.2716 -0.1959 0.6884 0.077 Uiso 1 1 calc R . .
H12B H 1.1000 -0.1858 0.6776 0.077 Uiso 1 1 calc R . .
H12C H 1.1672 -0.2117 0.7480 0.077 Uiso 1 1 calc R . .
C13 C 1.1566(4) -0.01746(13) 0.90468(16) 0.0677(10) Uani 1 1 d . . .
H13A H 1.2396 -0.0076 0.9359 0.102 Uiso 1 1 calc R . .
H13B H 1.0681 -0.0192 0.9299 0.102 Uiso 1 1 calc R . .
H13C H 1.1455 0.0126 0.8693 0.102 Uiso 1 1 calc R . .
C14 C 1.1999(3) -0.11973(13) 0.92636(13) 0.0503(7) Uani 1 1 d . . .
H14A H 1.2104 -0.1583 0.9052 0.075 Uiso 1 1 calc R . .
H14B H 1.1145 -0.1199 0.9538 0.075 Uiso 1 1 calc R . .
H14C H 1.2869 -0.1111 0.9555 0.075 Uiso 1 1 calc R . .
C15 C 0.5141(3) 0.16732(12) 0.57884(13) 0.0445(7) Uani 1 1 d . . .
H15A H 0.4922 0.1476 0.6212 0.067 Uiso 1 1 calc R A .
H15B H 0.4393 0.1576 0.5434 0.067 Uiso 1 1 calc R . .
H15C H 0.5160 0.2099 0.5860 0.067 Uiso 1 1 calc R . .
C16 C 0.7269(3) 0.19009(13) 0.47578(12) 0.0539(8) Uani 1 1 d . . .
H16A H 0.7303 0.2313 0.4899 0.081 Uiso 1 1 calc R A .
H16B H 0.6471 0.1844 0.4414 0.081 Uiso 1 1 calc R . .
H16C H 0.8191 0.1794 0.4566 0.081 Uiso 1 1 calc R . .
C17 C 0.6700(4) 0.06505(12) 0.51971(16) 0.0637(9) Uani 1 1 d . . .
H17A H 0.7614 0.0505 0.5029 0.096 Uiso 1 1 calc R A .
H17B H 0.5945 0.0646 0.4827 0.096 Uiso 1 1 calc R . .
H17C H 0.6405 0.0399 0.5568 0.096 Uiso 1 1 calc R . .
C18 C 1.0764(3) 0.22758(12) 0.59693(15) 0.0533(8) Uani 1 1 d . A .
H18A H 1.0323 0.2458 0.5557 0.080 Uiso 1 1 calc R . .
H18B H 1.1821 0.2262 0.5941 0.080 Uiso 1 1 calc R . .
H18C H 1.0523 0.2507 0.6367 0.080 Uiso 1 1 calc R . .
C19 C 1.0690(3) 0.10936(18) 0.53042(19) 0.0947(14) Uani 1 1 d . A .
H19A H 1.0433 0.0679 0.5347 0.142 Uiso 1 1 calc R . .
H19B H 1.1748 0.1132 0.5292 0.142 Uiso 1 1 calc R . .
H19C H 1.0228 0.1252 0.4884 0.142 Uiso 1 1 calc R . .
C20 C 1.1110(3) 0.11962(13) 0.68060(16) 0.0563(8) Uani 1 1 d . A .
H20A H 1.0809 0.1386 0.7222 0.085 Uiso 1 1 calc R . .
H20B H 1.2149 0.1265 0.6759 0.085 Uiso 1 1 calc R . .
H20C H 1.0927 0.0773 0.6831 0.085 Uiso 1 1 calc R . .
C21 C 0.4982(3) 0.06003(11) 0.74492(12) 0.0417(6) Uani 1 1 d . A .
H21A H 0.5057 0.0788 0.7005 0.063 Uiso 1 1 calc R . .
H21B H 0.3970 0.0487 0.7506 0.063 Uiso 1 1 calc R . .
H21C H 0.5601 0.0251 0.7476 0.063 Uiso 1 1 calc R . .
C22 C 0.3997(3) 0.16160(12) 0.82859(16) 0.0530(7) Uani 1 1 d . A .
H22A H 0.4245 0.1886 0.8661 0.080 Uiso 1 1 calc R . .
H22B H 0.3165 0.1374 0.8399 0.080 Uiso 1 1 calc R . .
H22C H 0.3747 0.1841 0.7872 0.080 Uiso 1 1 calc R . .
C23 C 0.5857(3) 0.06566(11) 0.89229(12) 0.0437(7) Uani 1 1 d . A .
H23A H 0.6635 0.0373 0.8857 0.065 Uiso 1 1 calc R . .
H23B H 0.4953 0.0447 0.9000 0.065 Uiso 1 1 calc R . .
H23C H 0.6121 0.0904 0.9318 0.065 Uiso 1 1 calc R . .
C24 C 0.9306(3) 0.24254(11) 0.80421(13) 0.0424(6) Uani 1 1 d . . .
H24A H 0.9767 0.2250 0.7654 0.064 Uiso 1 1 calc R A .
H24B H 1.0056 0.2589 0.8360 0.064 Uiso 1 1 calc R . .
H24C H 0.8646 0.2739 0.7881 0.064 Uiso 1 1 calc R . .
C25 C 0.9662(3) 0.13422(12) 0.88972(12) 0.0442(7) Uani 1 1 d . . .
H25A H 0.9183 0.1027 0.9139 0.066 Uiso 1 1 calc R A .
H25B H 1.0292 0.1566 0.9220 0.066 Uiso 1 1 calc R . .
H25C H 1.0247 0.1172 0.8547 0.066 Uiso 1 1 calc R . .
C26 C 0.7380(3) 0.22419(12) 0.91966(12) 0.0446(7) Uani 1 1 d . . .
H26A H 0.6729 0.2547 0.9006 0.067 Uiso 1 1 calc R A .
H26B H 0.8138 0.2423 0.9496 0.067 Uiso 1 1 calc R . .
H26C H 0.6824 0.1963 0.9457 0.067 Uiso 1 1 calc R . .
C2A C 0.7383(7) 0.3320(3) 0.6391(3) 0.0302(15) Uani 0.413(5) 1 d PD A 2
H2A1 H 0.7873 0.2941 0.6315 0.036 Uiso 0.413(5) 1 calc PR A 2
H2A2 H 0.8056 0.3570 0.6673 0.036 Uiso 0.413(5) 1 calc PR A 2
C6A C 0.7680(8) -0.0466(3) 0.7042(3) 0.0419(17) Uani 0.413(5) 1 d PDU A 2
H6A1 H 0.7001 -0.0662 0.7341 0.050 Uiso 0.413(5) 1 calc PR A 2
H6A2 H 0.7174 -0.0119 0.6839 0.050 Uiso 0.413(5) 1 calc PR A 2
C7A C 0.8024(8) -0.0886(3) 0.6474(3) 0.0367(16) Uani 0.413(5) 1 d PDU A 2
H7A1 H 0.8574 -0.1225 0.6669 0.044 Uiso 0.413(5) 1 calc PR A 2
H7A2 H 0.8646 -0.0684 0.6153 0.044 Uiso 0.413(5) 1 calc PR A 2
C3A C 0.7018(8) 0.3619(4) 0.5710(3) 0.0430(19) Uani 0.413(5) 1 d PD A 2
H3A1 H 0.6500 0.3990 0.5795 0.052 Uiso 0.413(5) 1 calc PR A 2
H3A2 H 0.6343 0.3363 0.5436 0.052 Uiso 0.413(5) 1 calc PR A 2
C8A C 0.665(2) -0.1107(11) 0.6087(13) 0.069(3) Uani 0.413(5) 1 d PDU A 2
H8A1 H 0.6001 -0.1286 0.6407 0.103 Uiso 0.413(5) 1 calc PR A 2
H8A2 H 0.6908 -0.1400 0.5750 0.103 Uiso 0.413(5) 1 calc PR A 2
H8A3 H 0.6148 -0.0778 0.5855 0.103 Uiso 0.413(5) 1 calc PR A 2
C4A C 0.8329(19) 0.3757(11) 0.5289(9) 0.072(7) Uani 0.413(5) 1 d PD A 2
H4A1 H 0.8964 0.4039 0.5536 0.108 Uiso 0.413(5) 1 calc PR A 2
H4A2 H 0.7989 0.3926 0.4851 0.108 Uiso 0.413(5) 1 calc PR A 2
H4A3 H 0.8870 0.3395 0.5212 0.108 Uiso 0.413(5) 1 calc PR A 2
H1A H 0.533(3) 0.2878(11) 0.6684(12) 0.039(7) Uiso 1 1 d . . .
H1B H 0.647(3) 0.3136(11) 0.7165(14) 0.051(8) Uiso 1 1 d . . .
H5A H 0.850(3) -0.0080(11) 0.7811(12) 0.040(7) Uiso 1 1 d . . .
H5B H 0.974(3) 0.0018(13) 0.7405(15) 0.070(10) Uiso 1 1 d . . .

loop_
_atom_site_aniso_label
_atom_site_aniso_U_11
_atom_site_aniso_U_22
_atom_site_aniso_U_33
_atom_site_aniso_U_23
_atom_site_aniso_U_13
_atom_site_aniso_U_12
Mg1 0.0208(4) 0.0178(3) 0.0244(4) 0.0003(3) 0.0016(3) -0.0003(3)
Na1 0.0311(5) 0.0224(4) 0.0264(4) 0.0035(3) 0.0068(4) 0.0052(4)
Na2 0.0383(5) 0.0211(4) 0.0301(5) 0.0022(4) 0.0004(4) 0.0072(4)
Si1 0.0359(4) 0.0319(4) 0.0252(3) -0.0015(3) -0.0045(3) -0.0024(3)
Si2 0.0240(3) 0.0377(4) 0.0366(4) -0.0069(3) 0.0088(3) -0.0010(3)
Si3 0.0256(3) 0.0277(3) 0.0300(3) 0.0055(3) 0.0016(3) -0.0057(3)
Si4 0.0263(3) 0.0324(3) 0.0236(3) -0.0021(3) 0.0002(2) -0.0043(3)
N1 0.0270(10) 0.0356(11) 0.0353(11) 0.0063(9) 0.0080(8) 0.0030(9)
N2 0.0367(11) 0.0306(11) 0.0330(11) 0.0012(9) -0.0062(9) -0.0048(10)
N3 0.0238(9) 0.0235(9) 0.0223(9) 0.0019(7) 0.0013(7) -0.0021(8)
N4 0.0219(9) 0.0280(10) 0.0226(9) -0.0026(7) 0.0034(7) 0.0011(8)
C1 0.0313(13) 0.0243(12) 0.0338(13) 0.0015(10) 0.0073(10) 0.0041(11)
C2 0.029(3) 0.028(2) 0.037(3) 0.000(2) 0.011(2) 0.009(2)
C3 0.034(3) 0.048(3) 0.038(3) -0.004(2) 0.008(2) -0.005(2)
C4 0.039(5) 0.055(5) 0.052(6) 0.001(4) 0.013(4) 0.008(4)
C5 0.0352(14) 0.0244(12) 0.0323(13) -0.0013(10) -0.0010(10) 0.0054(12)
C6 0.038(3) 0.033(2) 0.032(2) -0.0018(19) -0.0064(19) 0.010(2)
C7 0.067(4) 0.034(3) 0.037(3) 0.003(2) -0.011(2) -0.003(3)
C8 0.071(5) 0.062(8) 0.069(4) 0.011(4) -0.030(4) -0.017(5)
C9 0.0308(14) 0.068(2) 0.0523(17) 0.0151(15) -0.0099(12) -0.0193(14)
C10 0.0266(13) 0.079(2) 0.0513(17) 0.0110(15) 0.0050(12) 0.0105(14)
C11 0.0427(15) 0.0564(17) 0.0381(14) 0.0108(12) 0.0151(12) 0.0005(14)
C12 0.0578(18) 0.0417(15) 0.0571(17) -0.0067(13) 0.0265(14) 0.0153(15)
C13 0.077(2) 0.0484(18) 0.075(2) -0.0309(16) -0.0163(18) -0.0073(18)
C14 0.0516(17) 0.0655(19) 0.0324(14) 0.0121(13) -0.0104(12) -0.0126(15)
C15 0.0307(14) 0.0568(17) 0.0445(15) 0.0079(13) -0.0110(11) -0.0043(13)
C16 0.069(2) 0.0653(19) 0.0264(13) 0.0049(13) -0.0012(13) 0.0001(17)
C17 0.077(2) 0.0438(17) 0.066(2) -0.0142(15) -0.0323(17) -0.0021(17)
C18 0.0362(15) 0.0544(18) 0.071(2) 0.0142(15) 0.0152(14) -0.0093(14)
C19 0.048(2) 0.137(4) 0.103(3) -0.071(3) 0.0300(19) -0.004(2)
C20 0.0219(13) 0.063(2) 0.084(2) 0.0228(17) 0.0017(14) 0.0005(14)
C21 0.0435(15) 0.0373(14) 0.0430(14) 0.0076(11) -0.0095(12) -0.0184(13)
C22 0.0290(14) 0.0478(17) 0.083(2) -0.0017(15) 0.0109(14) 0.0008(13)
C23 0.0500(16) 0.0458(16) 0.0354(14) 0.0114(12) 0.0040(12) -0.0151(14)
C24 0.0382(14) 0.0463(16) 0.0424(14) -0.0033(12) 0.0009(11) -0.0179(13)
C25 0.0342(14) 0.0646(18) 0.0329(13) 0.0056(12) -0.0058(11) 0.0019(14)
C26 0.0471(16) 0.0512(17) 0.0359(14) -0.0147(12) 0.0055(12) -0.0059(14)
C2A 0.028(3) 0.030(3) 0.033(4) 0.002(3) 0.000(3) 0.010(3)
C6A 0.053(4) 0.033(4) 0.039(4) 0.001(3) -0.002(3) 0.015(3)
C7A 0.041(4) 0.040(4) 0.029(3) 0.000(3) -0.003(3) 0.004(3)
C3A 0.034(4) 0.056(5) 0.041(4) 0.007(4) 0.014(3) -0.001(4)
C8A 0.071(5) 0.062(8) 0.069(4) 0.011(4) -0.030(4) -0.017(5)
C4A 0.052(9) 0.122(16) 0.042(8) 0.036(9) 0.012(6) -0.029(9)

loop_
_atom_type_symbol
_atom_type_description
_atom_type_scat_dispersion_real
_atom_type_scat_dispersion_imag
_atom_type_scat_source
Mg Mg 0.0486 0.0363 'International Tables Vol C Tables 4.2.6.8 and 6.1.1.4'
Na Na 0.0362 0.0249 'International Tables Vol C Tables 4.2.6.8 and 6.1.1.4'
Si Si 0.0817 0.0704 'International Tables Vol C Tables 4.2.6.8 and 6.1.1.4'
N N 0.0061 0.0033 'International Tables Vol C Tables 4.2.6.8 and 6.1.1.4'
C C 0.0033 0.0016 'International Tables Vol C Tables 4.2.6.8 and 6.1.1.4'
H H 0.0000 0.0000 'International Tables Vol C Tables 4.2.6.8 and 6.1.1.4'

loop_
_geom_angle_atom_site_label_1
_geom_angle_atom_site_label_2
_geom_angle_atom_site_label_3
_geom_angle
_geom_angle_site_symmetry_1
_geom_angle_site_symmetry_3
C5 Mg1 C1 124.11(11) . 2_646
C5 Mg1 N1 109.81(9) . .
C1 Mg1 N1 109.01(9) 2_646 .
C5 Mg1 N2 112.10(9) . .
C1 Mg1 N2 111.50(9) 2_646 .
N1 Mg1 N2 82.40(8) . .
N4 Na1 N3 101.81(6) . .
N4 Na1 C1 130.12(7) . .
N3 Na1 C1 128.06(7) . .
N4 Na1 C2A 105.77(12) . .
N3 Na1 C2A 146.32(14) . .
C1 Na1 C2A 30.33(11) . .
N4 Na1 Na2 50.96(5) . .
N3 Na1 Na2 50.88(5) . .
C1 Na1 Na2 177.37(7) . .
C2A Na1 Na2 152.05(11) . .
N4 Na1 Si1 31.12(4) . .
N3 Na1 Si1 115.78(5) . .
C1 Na1 Si1 109.96(6) . .
C2A Na1 Si1 97.75(13) . .
Na2 Na1 Si1 69.86(3) . .
N4 Na1 Si4 111.54(5) . .
N3 Na1 Si4 30.57(4) . .
C1 Na1 Si4 112.65(6) . .
C2A Na1 Si4 118.50(14) . .
Na2 Na1 Si4 67.65(3) . .
Si1 Na1 Si4 137.36(3) . .
N4 Na1 H1A 128.2(5) . .
N3 Na1 H1A 123.4(6) . .
C1 Na1 H1A 21.1(6) . .
C2A Na1 H1A 47.6(6) . .
Na2 Na1 H1A 156.4(6) . .
Si1 Na1 H1A 100.4(6) . .
Si4 Na1 H1A 120.3(5) . .
N4 Na1 H1B 143.4(6) . .
N3 Na1 H1B 112.9(6) . .
C1 Na1 H1B 18.9(6) . .
C2A Na1 H1B 37.6(6) . .
Na2 Na1 H1B 161.6(6) . .
Si1 Na1 H1B 128.5(6) . .
Si4 Na1 H1B 93.9(6) . .
H1A Na1 H1B 35.4(7) . .
N4 Na2 N3 101.49(6) . .
N4 Na2 C5 136.96(8) . .
N3 Na2 C5 121.48(7) . .
N4 Na2 Na1 50.52(5) . .
N3 Na2 Na1 51.00(4) . .
C5 Na2 Na1 172.46(6) . .
N4 Na2 C6A 123.15(14) . .
N3 Na2 C6A 125.13(16) . .
C5 Na2 C6A 30.88(12) . .
Na1 Na2 C6A 151.03(12) . .
N4 Na2 Si2 31.21(4) . .
N3 Na2 Si2 114.66(5) . .
C5 Na2 Si2 115.88(7) . .
Na1 Na2 Si2 70.23(3) . .
C6A Na2 Si2 120.06(15) . .
N4 Na2 Si3 115.94(5) . .
N3 Na2 Si3 30.40(4) . .
C5 Na2 Si3 103.62(6) . .
Na1 Na2 Si3 69.94(3) . .
C6A Na2 Si3 96.66(15) . .
Si2 Na2 Si3 140.08(3) . .
N4 Na2 Si4 103.53(5) . .
N3 Na2 Si4 25.82(4) . .
C5 Na2 Si4 113.97(6) . .
Na1 Na2 Si4 59.18(2) . .
C6A Na2 Si4 132.83(13) . .
Si2 Na2 Si4 102.94(3) . .
Si3 Na2 Si4 52.63(2) . .
N4 Na2 H5A 156.2(6) . .
N3 Na2 H5A 102.3(6) . .
C5 Na2 H5A 19.5(6) . .
Na1 Na2 H5A 153.2(6) . .
C6A Na2 H5A 37.7(5) . .
Si2 Na2 H5A 133.6(6) . .
Si3 Na2 H5A 84.9(6) . .
Si4 Na2 H5A 98.4(6) . .
N4 Na2 H5B 126.4(7) . .
N3 Na2 H5B 126.7(7) . .
C5 Na2 H5B 19.2(7) . .
Na1 Na2 H5B 161.7(7) . .
C6A Na2 H5B 47.3(7) . .
Si2 Na2 H5B 99.8(7) . .
Si3 Na2 H5B 117.6(7) . .
Si4 Na2 H5B 110.6(7) . .
H5A Na2 H5B 33.9(8) . .
N4 Si1 C15 111.07(10) . .
N4 Si1 C17 113.40(11) . .
C15 Si1 C17 106.20(14) . .
N4 Si1 C16 115.07(11) . .
C15 Si1 C16 103.00(13) . .
C17 Si1 C16 107.24(14) . .
N4 Si1 Na1 46.48(6) . .
C15 Si1 Na1 66.17(8) . .
C17 Si1 Na1 138.21(11) . .
C16 Si1 Na1 114.53(9) . .
N4 Si2 C18 113.93(11) . .
N4 Si2 C19 115.95(12) . .
C18 Si2 C19 105.95(16) . .
N4 Si2 C20 110.79(11) . .
C18 Si2 C20 104.62(13) . .
C19 Si2 C20 104.59(16) . .
N4 Si2 Na2 47.00(6) . .
C18 Si2 Na2 134.23(10) . .
C19 Si2 Na2 119.81(14) . .
C20 Si2 Na2 64.65(9) . .
N3 Si3 C22 113.94(11) . .
N3 Si3 C23 114.74(10) . .
C22 Si3 C23 106.41(13) . .
N3 Si3 C21 110.49(10) . .
C22 Si3 C21 106.42(13) . .
C23 Si3 C21 104.06(11) . .
N3 Si3 Na2 45.74(6) . .
C22 Si3 Na2 144.38(10) . .
C23 Si3 Na2 109.00(9) . .
C21 Si3 Na2 68.45(8) . .
N3 Si4 C26 115.60(10) . .
N3 Si4 C25 113.15(10) . .
C26 Si4 C25 106.62(12) . .
N3 Si4 C24 110.52(10) . .
C26 Si4 C24 105.01(12) . .
C25 Si4 C24 105.12(12) . .
N3 Si4 Na1 46.06(6) . .
C26 Si4 Na1 119.09(9) . .
C25 Si4 Na1 134.28(8) . .
C24 Si4 Na1 65.46(8) . .
N3 Si4 Na2 38.00(6) . .
C26 Si4 Na2 152.57(9) . .
C25 Si4 Na2 85.55(8) . .
C24 Si4 Na2 94.94(8) . .
Na1 Si4 Na2 53.17(2) . .
C10 N1 C11 110.3(2) . .
C10 N1 C12 109.8(2) . .
C11 N1 C12 108.7(2) . .
C10 N1 Mg1 105.56(15) . .
C11 N1 Mg1 112.10(15) . .
C12 N1 Mg1 110.33(15) . .
C13 N2 C14 109.5(2) . .
C13 N2 C9 109.2(2) . .
C14 N2 C9 109.7(2) . .
C13 N2 Mg1 113.69(16) . .
C14 N2 Mg1 111.06(15) . .
C9 N2 Mg1 103.51(14) . .
Si3 N3 Si4 124.35(10) . .
Si3 N3 Na2 103.86(8) . .
Si4 N3 Na2 116.18(9) . .
Si3 N3 Na1 122.14(9) . .
Si4 N3 Na1 103.37(8) . .
Na2 N3 Na1 78.12(6) . .
Si1 N4 Si2 123.71(10) . .
Si1 N4 Na1 102.40(8) . .
Si2 N4 Na1 122.27(9) . .
Si1 N4 Na2 120.48(9) . .
Si2 N4 Na2 101.79(8) . .
Na1 N4 Na2 78.52(6) . .
C2A C1 C2 29.8(2) . .
C2A C1 Mg1 114.6(3) . 2_656
C2 C1 Mg1 116.1(2) . 2_656
C2A C1 Na1 83.9(3) . .
C2 C1 Na1 87.76(19) . .
Mg1 C1 Na1 155.92(11) 2_656 .
C2A C1 H1A 125.6(14) . .
C2 C1 H1A 103.3(14) . .
Mg1 C1 H1A 112.2(14) 2_656 .
Na1 C1 H1A 62.0(13) . .
C2A C1 H1B 94.9(17) . .
C2 C1 H1B 122.3(17) . .
Mg1 C1 H1B 98.4(17) 2_656 .
Na1 C1 H1B 63.2(17) . .
H1A C1 H1B 104(2) . .
C3 C2 C1 113.3(4) . .
C3 C2 H2A 108.9 . .
C1 C2 H2A 108.9 . .
C3 C2 H2B 108.9 . .
C1 C2 H2B 108.9 . .
H2A C2 H2B 107.7 . .
C2 C3 C4 112.9(7) . .
C2 C3 H3A 109.0 . .
C4 C3 H3A 109.0 . .
C2 C3 H3B 109.0 . .
C4 C3 H3B 109.0 . .
H3A C3 H3B 107.8 . .
C6 C5 C6A 31.9(3) . .
C6 C5 Mg1 115.2(2) . .
C6A C5 Mg1 108.5(3) . .
C6 C5 Na2 78.63(19) . .
C6A C5 Na2 86.1(3) . .
Mg1 C5 Na2 165.09(11) . .
C6 C5 H5A 118.3(15) . .
C6A C5 H5A 93.9(15) . .
Mg1 C5 H5A 107.3(15) . .
Na2 C5 H5A 67.8(15) . .
C6 C5 H5B 101.7(18) . .
C6A C5 H5B 131.2(18) . .
Mg1 C5 H5B 107.2(18) . .
Na2 C5 H5B 62.6(18) . .
H5A C5 H5B 106(2) . .
C5 C6 C7 109.8(4) . .
C5 C6 H6A 109.7 . .
C7 C6 H6A 109.7 . .
C5 C6 H6B 109.7 . .
C7 C6 H6B 109.7 . .
H6A C6 H6B 108.2 . .
C8 C7 C6 112.5(7) . .
C8 C7 H7A 109.1 . .
C6 C7 H7A 109.1 . .
C8 C7 H7B 109.1 . .
C6 C7 H7B 109.1 . .
H7A C7 H7B 107.8 . .
N2 C9 C10 112.0(2) . .
N2 C9 H9A 109.2 . .
C10 C9 H9A 109.2 . .
N2 C9 H9B 109.2 . .
C10 C9 H9B 109.2 . .
H9A C9 H9B 107.9 . .
N1 C10 C9 111.3(2) . .
N1 C10 H10A 109.4 . .
C9 C10 H10A 109.4 . .
N1 C10 H10B 109.4 . .
C9 C10 H10B 109.4 . .
H10A C10 H10B 108.0 . .
N1 C11 H11A 109.5 . .
N1 C11 H11B 109.5 . .
H11A C11 H11B 109.5 . .
N1 C11 H11C 109.5 . .
H11A C11 H11C 109.5 . .
H11B C11 H11C 109.5 . .
N1 C12 H12A 109.5 . .
N1 C12 H12B 109.5 . .
H12A C12 H12B 109.5 . .
N1 C12 H12C 109.5 . .
H12A C12 H12C 109.5 . .
H12B C12 H12C 109.5 . .
N2 C13 H13A 109.5 . .
N2 C13 H13B 109.5 . .
H13A C13 H13B 109.5 . .
N2 C13 H13C 109.5 . .
H13A C13 H13C 109.5 . .
H13B C13 H13C 109.5 . .
N2 C14 H14A 109.5 . .
N2 C14 H14B 109.5 . .
H14A C14 H14B 109.5 . .
N2 C14 H14C 109.5 . .
H14A C14 H14C 109.5 . .
H14B C14 H14C 109.5 . .
Si1 C15 H15A 109.5 . .
Si1 C15 H15B 109.5 . .
H15A C15 H15B 109.5 . .
Si1 C15 H15C 109.5 . .
H15A C15 H15C 109.5 . .
H15B C15 H15C 109.5 . .
Si1 C16 H16A 109.5 . .
Si1 C16 H16B 109.5 . .
H16A C16 H16B 109.5 . .
Si1 C16 H16C 109.5 . .
H16A C16 H16C 109.5 . .
H16B C16 H16C 109.5 . .
Si1 C17 H17A 109.5 . .
Si1 C17 H17B 109.5 . .
H17A C17 H17B 109.5 . .
Si1 C17 H17C 109.5 . .
H17A C17 H17C 109.5 . .
H17B C17 H17C 109.5 . .
Si2 C18 H18A 109.5 . .
Si2 C18 H18B 109.5 . .
H18A C18 H18B 109.5 . .
Si2 C18 H18C 109.5 . .
H18A C18 H18C 109.5 . .
H18B C18 H18C 109.5 . .
Si2 C19 H19A 109.5 . .
Si2 C19 H19B 109.5 . .
H19A C19 H19B 109.5 . .
Si2 C19 H19C 109.5 . .
H19A C19 H19C 109.5 . .
H19B C19 H19C 109.5 . .
Si2 C20 H20A 109.5 . .
Si2 C20 H20B 109.5 . .
H20A C20 H20B 109.5 . .
Si2 C20 H20C 109.5 . .
H20A C20 H20C 109.5 . .
H20B C20 H20C 109.5 . .
Si3 C21 H21A 109.5 . .
Si3 C21 H21B 109.5 . .
H21A C21 H21B 109.5 . .
Si3 C21 H21C 109.5 . .
H21A C21 H21C 109.5 . .
H21B C21 H21C 109.5 . .
Si3 C22 H22A 109.5 . .
Si3 C22 H22B 109.5 . .
H22A C22 H22B 109.5 . .
Si3 C22 H22C 109.5 . .
H22A C22 H22C 109.5 . .
H22B C22 H22C 109.5 . .
Si3 C23 H23A 109.5 . .
Si3 C23 H23B 109.5 . .
H23A C23 H23B 109.5 . .
Si3 C23 H23C 109.5 . .
H23A C23 H23C 109.5 . .
H23B C23 H23C 109.5 . .
Si4 C24 H24A 109.5 . .
Si4 C24 H24B 109.5 . .
H24A C24 H24B 109.5 . .
Si4 C24 H24C 109.5 . .
H24A C24 H24C 109.5 . .
H24B C24 H24C 109.5 . .
Si4 C25 H25A 109.5 . .
Si4 C25 H25B 109.5 . .
H25A C25 H25B 109.5 . .
Si4 C25 H25C 109.5 . .
H25A C25 H25C 109.5 . .
H25B C25 H25C 109.5 . .
Si4 C26 H26A 109.5 . .
Si4 C26 H26B 109.5 . .
H26A C26 H26B 109.5 . .
Si4 C26 H26C 109.5 . .
H26A C26 H26C 109.5 . .
H26B C26 H26C 109.5 . .
C1 C2A C3A 110.1(5) . .
C1 C2A Na1 65.8(2) . .
C3A C2A Na1 135.2(6) . .
C1 C2A H2A1 109.6 . .
C3A C2A H2A1 109.6 . .
Na1 C2A H2A1 45.2 . .
C1 C2A H2A2 109.6 . .
C3A C2A H2A2 109.6 . .
Na1 C2A H2A2 113.5 . .
H2A1 C2A H2A2 108.2 . .
C7A C6A C5 114.8(5) . .
C7A C6A Na2 129.2(6) . .
C5 C6A Na2 63.0(2) . .
C7A C6A H6A1 108.6 . .
C5 C6A H6A1 108.6 . .
Na2 C6A H6A1 120.3 . .
C7A C6A H6A2 108.6 . .
C5 C6A H6A2 108.6 . .
Na2 C6A H6A2 45.6 . .
H6A1 C6A H6A2 107.5 . .
C6A C7A C8A 111.9(12) . .
C6A C7A H7A1 109.2 . .
C8A C7A H7A1 109.2 . .
C6A C7A H7A2 109.2 . .
C8A C7A H7A2 109.2 . .
H7A1 C7A H7A2 107.9 . .
C2A C3A C4A 115.2(9) . .
C2A C3A H3A1 108.5 . .
C4A C3A H3A1 108.5 . .
C2A C3A H3A2 108.5 . .
C4A C3A H3A2 108.5 . .
H3A1 C3A H3A2 107.5 . .
C7A C8A H8A1 109.5 . .
C7A C8A H8A2 109.5 . .
H8A1 C8A H8A2 109.5 . .
C7A C8A H8A3 109.5 . .
H8A1 C8A H8A3 109.5 . .
H8A2 C8A H8A3 109.5 . .
C3A C4A H4A1 109.5 . .
C3A C4A H4A2 109.5 . .
H4A1 C4A H4A2 109.5 . .
C3A C4A H4A3 109.5 . .
H4A1 C4A H4A3 109.5 . .
H4A2 C4A H4A3 109.5 . .

loop_
_geom_bond_atom_site_label_1
_geom_bond_atom_site_label_2
_geom_bond_distance
_geom_bond_site_symmetry_2
Mg1 C5 2.151(2) .
Mg1 C1 2.153(2) 2_646
Mg1 N1 2.212(2) .
Mg1 N2 2.2141(19) .
Na1 N4 2.3700(18) .
Na1 N3 2.3899(18) .
Na1 C1 2.747(2) .
Na1 C2A 2.995(6) .
Na1 Na2 3.0094(11) .
Na1 Si1 3.1921(10) .
Na1 Si4 3.2291(10) .
Na1 H1A 2.44(2) .
Na1 H1B 2.48(3) .
Na2 N4 2.3850(19) .
Na2 N3 2.3857(19) .
Na2 C5 2.734(2) .
Na2 C6A 3.061(7) .
Na2 Si2 3.1922(11) .
Na2 Si3 3.2341(11) .
Na2 Si4 3.4776(10) .
Na2 H5A 2.53(2) .
Na2 H5B 2.45(3) .
Si1 N4 1.6893(18) .
Si1 C15 1.880(3) .
Si1 C17 1.881(3) .
Si1 C16 1.886(3) .
Si2 N4 1.6898(18) .
Si2 C18 1.874(3) .
Si2 C19 1.878(3) .
Si2 C20 1.879(3) .
Si3 N3 1.6856(18) .
Si3 C22 1.873(3) .
Si3 C23 1.884(2) .
Si3 C21 1.887(2) .
Si4 N3 1.6879(17) .
Si4 C26 1.881(2) .
Si4 C25 1.884(2) .
Si4 C24 1.891(2) .
N1 C10 1.468(3) .
N1 C11 1.474(3) .
N1 C12 1.475(3) .
N2 C13 1.466(3) .
N2 C14 1.471(3) .
N2 C9 1.482(3) .
C1 C2A 1.521(6) .
C1 C2 1.560(4) .
C1 Mg1 2.153(2) 2_656
C1 H1A 1.00(2) .
C1 H1B 0.90(3) .
C2 C3 1.512(6) .
C2 H2A 0.9900 .
C2 H2B 0.9900 .
C3 C4 1.538(8) .
C3 H3A 0.9900 .
C3 H3B 0.9900 .
C4 H4A 0.9800 .
C4 H4B 0.9800 .
C4 H4C 0.9800 .
C5 C6 1.517(4) .
C5 C6A 1.575(6) .
C5 H5A 0.91(3) .
C5 H5B 0.91(3) .
C6 C7 1.529(6) .
C6 H6A 0.9900 .
C6 H6B 0.9900 .
C7 C8 1.516(8) .
C7 H7A 0.9900 .
C7 H7B 0.9900 .
C8 H8A 0.9800 .
C8 H8B 0.9800 .
C8 H8C 0.9800 .
C9 C10 1.492(4) .
C9 H9A 0.9900 .
C9 H9B 0.9900 .
C10 H10A 0.9900 .
C10 H10B 0.9900 .
C11 H11A 0.9800 .
C11 H11B 0.9800 .
C11 H11C 0.9800 .
C12 H12A 0.9800 .
C12 H12B 0.9800 .
C12 H12C 0.9800 .
C13 H13A 0.9800 .
C13 H13B 0.9800 .
C13 H13C 0.9800 .
C14 H14A 0.9800 .
C14 H14B 0.9800 .
C14 H14C 0.9800 .
C15 H15A 0.9800 .
C15 H15B 0.9800 .
C15 H15C 0.9800 .
C16 H16A 0.9800 .
C16 H16B 0.9800 .
C16 H16C 0.9800 .
C17 H17A 0.9800 .
C17 H17B 0.9800 .
C17 H17C 0.9800 .
C18 H18A 0.9800 .
C18 H18B 0.9800 .
C18 H18C 0.9800 .
C19 H19A 0.9800 .
C19 H19B 0.9800 .
C19 H19C 0.9800 .
C20 H20A 0.9800 .
C20 H20B 0.9800 .
C20 H20C 0.9800 .
C21 H21A 0.9800 .
C21 H21B 0.9800 .
C21 H21C 0.9800 .
C22 H22A 0.9800 .
C22 H22B 0.9800 .
C22 H22C 0.9800 .
C23 H23A 0.9800 .
C23 H23B 0.9800 .
C23 H23C 0.9800 .
C24 H24A 0.9800 .
C24 H24B 0.9800 .
C24 H24C 0.9800 .
C25 H25A 0.9800 .
C25 H25B 0.9800 .
C25 H25C 0.9800 .
C26 H26A 0.9800 .
C26 H26B 0.9800 .
C26 H26C 0.9800 .
C2A C3A 1.527(7) .
C2A H2A1 0.9900 .
C2A H2A2 0.9900 .
C6A C7A 1.520(7) .
C6A H6A1 0.9900 .
C6A H6A2 0.9900 .
C7A C8A 1.530(9) .
C7A H7A1 0.9900 .
C7A H7A2 0.9900 .
C3A C4A 1.536(9) .
C3A H3A1 0.9900 .
C3A H3A2 0.9900 .
C8A H8A1 0.9800 .
C8A H8A2 0.9800 .
C8A H8A3 0.9800 .
C4A H4A1 0.9800 .
C4A H4A2 0.9800 .
C4A H4A3 0.9800 .

loop_
_geom_torsion_atom_site_label_1
_geom_torsion_atom_site_label_2
_geom_torsion_atom_site_label_3
_geom_torsion_atom_site_label_4
_geom_torsion
_geom_torsion_site_symmetry_1
_geom_torsion_site_symmetry_4
N3 Na1 Na2 N4 -177.66(8) . .
C1 Na1 Na2 N4 115.2(14) . .
C2A Na1 Na2 N4 -38.6(3) . .
Si1 Na1 Na2 N4 28.77(5) . .
Si4 Na1 Na2 N4 -147.61(6) . .
N4 Na1 Na2 N3 177.66(8) . .
C1 Na1 Na2 N3 -67.1(14) . .
C2A Na1 Na2 N3 139.1(3) . .
Si1 Na1 Na2 N3 -153.57(6) . .
Si4 Na1 Na2 N3 30.05(5) . .
N4 Na1 Na2 C5 173.3(5) . .
N3 Na1 Na2 C5 -4.4(5) . .
C1 Na1 Na2 C5 -71.5(15) . .
C2A Na1 Na2 C5 134.7(6) . .
Si1 Na1 Na2 C5 -158.0(5) . .
Si4 Na1 Na2 C5 25.7(5) . .
N4 Na1 Na2 C6A -88.5(3) . .
N3 Na1 Na2 C6A 93.8(3) . .
C1 Na1 Na2 C6A 26.7(14) . .
C2A Na1 Na2 C6A -127.1(4) . .
Si1 Na1 Na2 C6A -59.8(3) . .
Si4 Na1 Na2 C6A 123.8(3) . .
N4 Na1 Na2 Si2 28.18(6) . .
N3 Na1 Na2 Si2 -149.48(6) . .
C1 Na1 Na2 Si2 143.4(14) . .
C2A Na1 Na2 Si2 -10.4(3) . .
Si1 Na1 Na2 Si2 56.96(2) . .
Si4 Na1 Na2 Si2 -119.43(3) . .
N4 Na1 Na2 Si3 -154.70(6) . .
N3 Na1 Na2 Si3 27.64(5) . .
C1 Na1 Na2 Si3 -39.5(14) . .
C2A Na1 Na2 Si3 166.7(3) . .
Si1 Na1 Na2 Si3 -125.92(3) . .
Si4 Na1 Na2 Si3 57.69(2) . .
N4 Na1 Na2 Si4 147.61(6) . .
N3 Na1 Na2 Si4 -30.05(5) . .
C1 Na1 Na2 Si4 -97.2(14) . .
C2A Na1 Na2 Si4 109.0(3) . .
Si1 Na1 Na2 Si4 176.39(3) . .
N3 Na1 Si1 N4 -68.88(10) . .
C1 Na1 Si1 N4 136.46(10) . .
C2A Na1 Si1 N4 107.79(14) . .
Na2 Na1 Si1 N4 -46.33(9) . .
Si4 Na1 Si1 N4 -41.39(9) . .
N4 Na1 Si1 C15 164.00(13) . .
N3 Na1 Si1 C15 95.12(11) . .
C1 Na1 Si1 C15 -59.54(11) . .
C2A Na1 Si1 C15 -88.21(15) . .
Na2 Na1 Si1 C15 117.67(9) . .
Si4 Na1 Si1 C15 122.61(10) . .
N4 Na1 Si1 C17 76.08(18) . .
N3 Na1 Si1 C17 7.21(17) . .
C1 Na1 Si1 C17 -147.46(16) . .
C2A Na1 Si1 C17 -176.13(19) . .
Na2 Na1 Si1 C17 29.76(16) . .
Si4 Na1 Si1 C17 34.69(17) . .
N4 Na1 Si1 C16 -102.06(14) . .
N3 Na1 Si1 C16 -170.94(11) . .
C1 Na1 Si1 C16 34.40(12) . .
C2A Na1 Si1 C16 5.73(16) . .
Na2 Na1 Si1 C16 -148.39(11) . .
Si4 Na1 Si1 C16 -143.45(11) . .
N3 Na2 Si2 N4 -70.44(10) . .
C5 Na2 Si2 N4 140.09(10) . .
Na1 Na2 Si2 N4 -44.70(8) . .
C6A Na2 Si2 N4 105.31(15) . .
Si3 Na2 Si2 N4 -48.92(9) . .
Si4 Na2 Si2 N4 -94.83(8) . .
N4 Na2 Si2 C18 82.32(15) . .
N3 Na2 Si2 C18 11.88(15) . .
C5 Na2 Si2 C18 -137.59(14) . .
Na1 Na2 Si2 C18 37.62(13) . .
C6A Na2 Si2 C18 -172.37(18) . .
Si3 Na2 Si2 C18 33.40(15) . .
Si4 Na2 Si2 C18 -12.51(13) . .
N4 Na2 Si2 C19 -98.93(16) . .
N3 Na2 Si2 C19 -169.38(14) . .
C5 Na2 Si2 C19 41.15(15) . .
Na1 Na2 Si2 C19 -143.64(14) . .
C6A Na2 Si2 C19 6.37(19) . .
Si3 Na2 Si2 C19 -147.85(14) . .
Si4 Na2 Si2 C19 166.24(14) . .
N4 Na2 Si2 C20 168.21(14) . .
N3 Na2 Si2 C20 97.77(12) . .
C5 Na2 Si2 C20 -51.70(13) . .
Na1 Na2 Si2 C20 123.51(11) . .
C6A Na2 Si2 C20 -86.48(17) . .
Si3 Na2 Si2 C20 119.30(12) . .
Si4 Na2 Si2 C20 73.39(11) . .
N4 Na2 Si3 N3 -66.96(9) . .
C5 Na2 Si3 N3 130.45(10) . .
Na1 Na2 Si3 N3 -45.45(8) . .
C6A Na2 Si3 N3 161.04(14) . .
Si2 Na2 Si3 N3 -41.22(9) . .
Si4 Na2 Si3 N3 20.51(8) . .
N4 Na2 Si3 C22 0.24(17) . .
N3 Na2 Si3 C22 67.21(18) . .
C5 Na2 Si3 C22 -162.34(17) . .
Na1 Na2 Si3 C22 21.76(16) . .
C6A Na2 Si3 C22 -131.75(19) . .
Si2 Na2 Si3 C22 25.99(17) . .
Si4 Na2 Si3 C22 87.72(16) . .
N4 Na2 Si3 C23 -173.37(10) . .
N3 Na2 Si3 C23 -106.41(12) . .
C5 Na2 Si3 C23 24.04(10) . .
Na1 Na2 Si3 C23 -151.86(9) . .
C6A Na2 Si3 C23 54.63(14) . .
Si2 Na2 Si3 C23 -147.63(9) . .
Si4 Na2 Si3 C23 -85.90(9) . .
N4 Na2 Si3 C21 88.56(10) . .
N3 Na2 Si3 C21 155.53(12) . .
C5 Na2 Si3 C21 -74.03(10) . .
Na1 Na2 Si3 C21 110.08(8) . .
C6A Na2 Si3 C21 -43.43(14) . .
Si2 Na2 Si3 C21 114.31(9) . .
Si4 Na2 Si3 C21 176.04(8) . .
N4 Na1 Si4 N3 -76.37(10) . .
C1 Na1 Si4 N3 127.38(10) . .
C2A Na1 Si4 N3 160.48(15) . .
Na2 Na1 Si4 N3 -49.80(8) . .
Si1 Na1 Si4 N3 -54.81(9) . .
N4 Na1 Si4 C26 -175.03(11) . .
N3 Na1 Si4 C26 -98.67(13) . .
C1 Na1 Si4 C26 28.71(12) . .
C2A Na1 Si4 C26 61.81(16) . .
Na2 Na1 Si4 C26 -148.46(10) . .
Si1 Na1 Si4 C26 -153.48(10) . .
N4 Na1 Si4 C25 3.42(14) . .
N3 Na1 Si4 C25 79.79(15) . .
C1 Na1 Si4 C25 -152.83(13) . .
C2A Na1 Si4 C25 -119.73(17) . .
Na2 Na1 Si4 C25 29.99(12) . .
Si1 Na1 Si4 C25 24.98(14) . .
N4 Na1 Si4 C24 90.85(11) . .
N3 Na1 Si4 C24 167.21(13) . .
C1 Na1 Si4 C24 -65.41(11) . .
C2A Na1 Si4 C24 -32.30(15) . .
Na2 Na1 Si4 C24 117.42(10) . .
Si1 Na1 Si4 C24 112.40(10) . .
N4 Na1 Si4 Na2 -26.57(5) . .
N3 Na1 Si4 Na2 49.80(8) . .
C1 Na1 Si4 Na2 177.18(7) . .
C2A Na1 Si4 Na2 -149.72(13) . .
Si1 Na1 Si4 Na2 -5.01(4) . .
N4 Na2 Si4 N3 88.45(11) . .
C5 Na2 Si4 N3 -113.15(12) . .
Na1 Na2 Si4 N3 63.29(9) . .
C6A Na2 Si4 N3 -83.4(2) . .
Si2 Na2 Si4 N3 120.53(10) . .
Si3 Na2 Si4 N3 -24.02(9) . .
N4 Na2 Si4 C26 108.0(2) . .
N3 Na2 Si4 C26 19.5(2) . .
C5 Na2 Si4 C26 -93.6(2) . .
Na1 Na2 Si4 C26 82.8(2) . .
C6A Na2 Si4 C26 -63.9(3) . .
Si2 Na2 Si4 C26 140.08(19) . .
Si3 Na2 Si4 C26 -4.5(2) . .
N4 Na2 Si4 C25 -133.80(10) . .
N3 Na2 Si4 C25 137.75(13) . .
C5 Na2 Si4 C25 24.60(11) . .
Na1 Na2 Si4 C25 -158.97(9) . .
C6A Na2 Si4 C25 54.31(19) . .
Si2 Na2 Si4 C25 -101.72(9) . .
Si3 Na2 Si4 C25 113.73(9) . .
N4 Na2 Si4 C24 -28.98(10) . .
N3 Na2 Si4 C24 -117.43(13) . .
C5 Na2 Si4 C24 129.42(11) . .
Na1 Na2 Si4 C24 -54.14(9) . .
C6A Na2 Si4 C24 159.13(19) . .
Si2 Na2 Si4 C24 3.10(9) . .
Si3 Na2 Si4 C24 -141.45(9) . .
N4 Na2 Si4 Na1 25.16(5) . .
N3 Na2 Si4 Na1 -63.29(9) . .
C5 Na2 Si4 Na1 -176.44(8) . .
C6A Na2 Si4 Na1 -146.73(18) . .
Si2 Na2 Si4 Na1 57.24(3) . .
Si3 Na2 Si4 Na1 -87.31(3) . .
C5 Mg1 N1 C10 122.20(17) . .
C1 Mg1 N1 C10 -98.82(18) 2_646 .
N2 Mg1 N1 C10 11.38(17) . .
C5 Mg1 N1 C11 2.12(18) . .
C1 Mg1 N1 C11 141.10(17) 2_646 .
N2 Mg1 N1 C11 -108.70(17) . .
C5 Mg1 N1 C12 -119.20(17) . .
C1 Mg1 N1 C12 19.78(19) 2_646 .
N2 Mg1 N1 C12 129.97(17) . .
C5 Mg1 N2 C13 26.7(2) . .
C1 Mg1 N2 C13 -117.5(2) 2_646 .
N1 Mg1 N2 C13 135.0(2) . .
C5 Mg1 N2 C14 150.75(18) . .
C1 Mg1 N2 C14 6.6(2) 2_646 .
N1 Mg1 N2 C14 -100.89(17) . .
C5 Mg1 N2 C9 -91.66(17) . .
C1 Mg1 N2 C9 124.19(16) 2_646 .
N1 Mg1 N2 C9 16.70(15) . .
C22 Si3 N3 Si4 80.00(16) . .
C23 Si3 N3 Si4 -43.02(17) . .
C21 Si3 N3 Si4 -160.26(12) . .
Na2 Si3 N3 Si4 -135.97(15) . .
C22 Si3 N3 Na2 -144.02(12) . .
C23 Si3 N3 Na2 92.95(12) . .
C21 Si3 N3 Na2 -24.29(12) . .
C22 Si3 N3 Na1 -59.50(15) . .
C23 Si3 N3 Na1 177.48(11) . .
C21 Si3 N3 Na1 60.24(13) . .
Na2 Si3 N3 Na1 84.53(10) . .
C26 Si4 N3 Si3 -38.91(17) . .
C25 Si4 N3 Si3 84.44(15) . .
C24 Si4 N3 Si3 -157.99(13) . .
Na1 Si4 N3 Si3 -145.58(16) . .
Na2 Si4 N3 Si3 131.24(17) . .
C26 Si4 N3 Na2 -170.16(11) . .
C25 Si4 N3 Na2 -46.81(13) . .
C24 Si4 N3 Na2 70.76(13) . .
Na1 Si4 N3 Na2 83.17(9) . .
C26 Si4 N3 Na1 106.67(11) . .
C25 Si4 N3 Na1 -129.98(10) . .
C24 Si4 N3 Na1 -12.41(12) . .
Na2 Si4 N3 Na1 -83.17(9) . .
N4 Na2 N3 Si3 122.38(8) . .
C5 Na2 N3 Si3 -60.14(11) . .
Na1 Na2 N3 Si3 120.54(9) . .
C6A Na2 N3 Si3 -23.24(17) . .
Si2 Na2 N3 Si3 152.27(6) . .
Si4 Na2 N3 Si3 -140.26(14) . .
N4 Na2 N3 Si4 -97.36(10) . .
C5 Na2 N3 Si4 80.12(12) . .
Na1 Na2 N3 Si4 -99.21(10) . .
C6A Na2 N3 Si4 117.02(16) . .
Si2 Na2 N3 Si4 -67.48(10) . .
Si3 Na2 N3 Si4 140.26(14) . .
N4 Na2 N3 Na1 1.84(6) . .
C5 Na2 N3 Na1 179.33(8) . .
C6A Na2 N3 Na1 -143.77(14) . .
Si2 Na2 N3 Na1 31.73(6) . .
Si3 Na2 N3 Na1 -120.54(9) . .
Si4 Na2 N3 Na1 99.21(10) . .
N4 Na1 N3 Si3 -100.89(11) . .
C1 Na1 N3 Si3 77.90(13) . .
C2A Na1 N3 Si3 114.6(2) . .
Na2 Na1 N3 Si3 -99.03(11) . .
Si1 Na1 N3 Si3 -71.38(11) . .
Si4 Na1 N3 Si3 146.56(16) . .
N4 Na1 N3 Si4 112.56(8) . .
C1 Na1 N3 Si4 -68.66(12) . .
C2A Na1 N3 Si4 -32.0(2) . .
Na2 Na1 N3 Si4 114.41(9) . .
Si1 Na1 N3 Si4 142.07(6) . .
N4 Na1 N3 Na2 -1.86(6) . .
C1 Na1 N3 Na2 176.93(8) . .
C2A Na1 N3 Na2 -146.4(2) . .
Si1 Na1 N3 Na2 27.65(6) . .
Si4 Na1 N3 Na2 -114.41(9) . .
C15 Si1 N4 Si2 -159.16(13) . .
C17 Si1 N4 Si2 81.33(18) . .
C16 Si1 N4 Si2 -42.66(17) . .
Na1 Si1 N4 Si2 -143.49(16) . .
C15 Si1 N4 Na1 -15.68(12) . .
C17 Si1 N4 Na1 -135.19(13) . .
C16 Si1 N4 Na1 100.83(12) . .
C15 Si1 N4 Na2 68.18(13) . .
C17 Si1 N4 Na2 -51.33(16) . .
C16 Si1 N4 Na2 -175.31(12) . .
Na1 Si1 N4 Na2 83.86(10) . .
C18 Si2 N4 Si1 91.33(16) . .
C19 Si2 N4 Si1 -32.1(2) . .
C20 Si2 N4 Si1 -151.04(14) . .
Na2 Si2 N4 Si1 -139.65(16) . .
C18 Si2 N4 Na1 -45.26(16) . .
C19 Si2 N4 Na1 -168.64(17) . .
C20 Si2 N4 Na1 72.38(15) . .
Na2 Si2 N4 Na1 83.76(10) . .
C18 Si2 N4 Na2 -129.02(12) . .
C19 Si2 N4 Na2 107.59(17) . .
C20 Si2 N4 Na2 -11.39(13) . .
N3 Na1 N4 Si1 120.89(8) . .
C1 Na1 N4 Si1 -57.86(13) . .
C2A Na1 N4 Si1 -78.65(16) . .
Na2 Na1 N4 Si1 119.04(10) . .
Si4 Na1 N4 Si1 151.22(6) . .
N3 Na1 N4 Si2 -94.94(11) . .
C1 Na1 N4 Si2 86.31(14) . .
C2A Na1 N4 Si2 65.52(17) . .
Na2 Na1 N4 Si2 -96.79(11) . .
Si1 Na1 N4 Si2 144.17(16) . .
Si4 Na1 N4 Si2 -64.61(11) . .
N3 Na1 N4 Na2 1.86(6) . .
C1 Na1 N4 Na2 -176.89(9) . .
C2A Na1 N4 Na2 162.32(14) . .
Si1 Na1 N4 Na2 -119.04(10) . .
Si4 Na1 N4 Na2 32.18(6) . .
N3 Na2 N4 Si1 -99.60(10) . .
C5 Na2 N4 Si1 83.55(14) . .
Na1 Na2 N4 Si1 -97.74(11) . .
C6A Na2 N4 Si1 46.9(2) . .
Si2 Na2 N4 Si1 141.32(15) . .
Si3 Na2 N4 Si1 -71.22(11) . .
Si4 Na2 N4 Si1 -125.98(9) . .
N3 Na2 N4 Si2 119.08(8) . .
C5 Na2 N4 Si2 -57.77(14) . .
Na1 Na2 N4 Si2 120.94(9) . .
C6A Na2 N4 Si2 -94.39(18) . .
Si3 Na2 N4 Si2 147.46(6) . .
Si4 Na2 N4 Si2 92.70(7) . .
N3 Na2 N4 Na1 -1.86(6) . .
C5 Na2 N4 Na1 -178.71(10) . .
C6A Na2 N4 Na1 144.67(16) . .
Si2 Na2 N4 Na1 -120.94(9) . .
Si3 Na2 N4 Na1 26.52(6) . .
Si4 Na2 N4 Na1 -28.24(5) . .
N4 Na1 C1 C2A -42.6(3) . .
N3 Na1 C1 C2A 139.0(3) . .
Na2 Na1 C1 C2A -155.8(13) . .
Si1 Na1 C1 C2A -70.3(3) . .
Si4 Na1 C1 C2A 108.1(3) . .
N4 Na1 C1 C2 -12.9(2) . .
N3 Na1 C1 C2 168.7(2) . .
C2A Na1 C1 C2 29.7(2) . .
Na2 Na1 C1 C2 -126.1(13) . .
Si1 Na1 C1 C2 -40.6(2) . .
Si4 Na1 C1 C2 137.8(2) . .
N4 Na1 C1 Mg1 175.4(3) . 2_656
N3 Na1 C1 Mg1 -3.0(4) . 2_656
C2A Na1 C1 Mg1 -142.0(5) . 2_656
Na2 Na1 C1 Mg1 62.2(15) . 2_656
Si1 Na1 C1 Mg1 147.7(3) . 2_656
Si4 Na1 C1 Mg1 -33.9(3) . 2_656
C2A C1 C2 C3 -52.2(6) . .
Mg1 C1 C2 C3 42.4(5) 2_656 .
Na1 C1 C2 C3 -133.9(4) . .
C1 C2 C3 C4 179.6(6) . .
C1 Mg1 C5 C6 -65.3(3) 2_646 .
N1 Mg1 C5 C6 66.1(3) . .
N2 Mg1 C5 C6 155.8(3) . .
C1 Mg1 C5 C6A -31.6(3) 2_646 .
N1 Mg1 C5 C6A 99.9(3) . .
N2 Mg1 C5 C6A -170.4(3) . .
C1 Mg1 C5 Na2 137.1(5) 2_646 .
N1 Mg1 C5 Na2 -91.4(5) . .
N2 Mg1 C5 Na2 -1.7(6) . .
N4 Na2 C5 C6 -45.3(3) . .
N3 Na2 C5 C6 138.3(2) . .
Na1 Na2 C5 C6 142.3(5) . .
C6A Na2 C5 C6 31.4(3) . .
Si2 Na2 C5 C6 -74.5(2) . .
Si3 Na2 C5 C6 111.4(2) . .
Si4 Na2 C5 C6 166.3(2) . .
N4 Na2 C5 C6A -76.7(3) . .
N3 Na2 C5 C6A 106.9(3) . .
Na1 Na2 C5 C6A 110.9(6) . .
Si2 Na2 C5 C6A -105.9(3) . .
Si3 Na2 C5 C6A 80.1(3) . .
Si4 Na2 C5 C6A 134.9(3) . .
N4 Na2 C5 Mg1 114.0(5) . .
N3 Na2 C5 Mg1 -62.3(5) . .
Na1 Na2 C5 Mg1 -58.3(9) . .
C6A Na2 C5 Mg1 -169.2(7) . .
Si2 Na2 C5 Mg1 84.9(5) . .
Si3 Na2 C5 Mg1 -89.2(5) . .
Si4 Na2 C5 Mg1 -34.3(5) . .
C6A C5 C6 C7 -34.3(5) . .
Mg1 C5 C6 C7 50.4(5) . .
Na2 C5 C6 C7 -135.3(4) . .
C5 C6 C7 C8 168.6(8) . .
C13 N2 C9 C10 -165.1(2) . .
C14 N2 C9 C10 74.8(3) . .
Mg1 N2 C9 C10 -43.7(2) . .
C11 N1 C10 C9 82.5(3) . .
C12 N1 C10 C9 -157.7(2) . .
Mg1 N1 C10 C9 -38.8(2) . .
N2 C9 C10 N1 59.3(3) . .
C2 C1 C2A C3A 35.5(5) . .
Mg1 C1 C2A C3A -64.4(7) 2_656 .
Na1 C1 C2A C3A 131.7(6) . .
C2 C1 C2A Na1 -96.2(6) . .
Mg1 C1 C2A Na1 163.95(19) 2_656 .
N4 Na1 C2A C1 147.5(2) . .
N3 Na1 C2A C1 -68.7(4) . .
Na2 Na1 C2A C1 177.71(14) . .
Si1 Na1 C2A C1 116.7(3) . .
Si4 Na1 C2A C1 -86.5(3) . .
N4 Na1 C2A C3A 52.9(5) . .
N3 Na1 C2A C3A -163.3(4) . .
C1 Na1 C2A C3A -94.6(6) . .
Na2 Na1 C2A C3A 83.1(6) . .
Si1 Na1 C2A C3A 22.1(5) . .
Si4 Na1 C2A C3A 178.9(5) . .
C6 C5 C6A C7A 48.4(6) . .
Mg1 C5 C6A C7A -59.9(7) . .
Na2 C5 C6A C7A 123.1(6) . .
C6 C5 C6A Na2 -74.7(6) . .
Mg1 C5 C6A Na2 177.10(17) . .
N4 Na2 C6A C7A 26.4(6) . .
N3 Na2 C6A C7A 165.0(5) . .
C5 Na2 C6A C7A -101.1(6) . .
Na1 Na2 C6A C7A 93.5(6) . .
Si2 Na2 C6A C7A -10.3(6) . .
Si3 Na2 C6A C7A 153.4(5) . .
Si4 Na2 C6A C7A -163.1(4) . .
N4 Na2 C6A C5 127.5(2) . .
N3 Na2 C6A C5 -93.9(3) . .
Na1 Na2 C6A C5 -165.34(14) . .
Si2 Na2 C6A C5 90.9(3) . .
Si3 Na2 C6A C5 -105.5(3) . .
Si4 Na2 C6A C5 -61.9(3) . .
C5 C6A C7A C8A 176.6(12) . .
Na2 C6A C7A C8A -109.0(13) . .
C1 C2A C3A C4A 179.2(12) . .
Na1 C2A C3A C4A -105.4(13) . .
